data_4311505
loop_
_publ_author_name
'Louise Huebner'
'Anna Kornienko'
'Thomas J. Emge'
'John G. Brennan'

_publ_section_title
;
 Heterometallic Lanthanide Group 12 Metal Iodides
;
_journal_name_full 'Inorganic Chemistry'
_journal_page_first 5659
_journal_page_last 5664
_journal_paper_doi 10.1021/ic049560f
_journal_volume 43
_journal_year 2004
_chemical_absolute_configuration ad
_chemical_formula_sum 'C20 H40 Hg I5 Nd O5'
_chemical_formula_weight 1339.85
_space_group_IT_number 19
_symmetry_cell_setting orthorhombic
_symmetry_space_group_name_Hall 'P 2ac 2ab'
_symmetry_space_group_name_H-M 'P 21 21 21'
_atom_sites_solution_hydrogens geom
_atom_sites_solution_primary direct
_atom_sites_solution_secondary difmap
_audit_creation_method SHELXL-97
_cell_angle_alpha 90.00
_cell_angle_beta 90.00
_cell_angle_gamma 90.00
_cell_formula_units_Z 4
_cell_length_a 12.5824(9)
_cell_length_b 13.0371(9)
_cell_length_c 20.4108(14)
_cell_measurement_reflns_used 6770
_cell_measurement_temperature 100(2)
_cell_measurement_theta_max 30.4
_cell_measurement_theta_min 2.5
_cell_volume 3348.1(4)
_computing_cell_refinement 'Bruker SMART'
_computing_data_collection 'Bruker SMART'
_computing_data_reduction 'Bruker SAINT'
_computing_molecular_graphics 'Bruker SHELXTL'
_computing_publication_material 'Bruker SHELXTL'
_computing_structure_refinement 'SHELXL-97 (Sheldrick, 1997)'
_computing_structure_solution 'SHELXS-97 (Sheldrick, 1990)'
_diffrn_ambient_temperature 100(2)
_diffrn_measured_fraction_theta_full 1.000
_diffrn_measured_fraction_theta_max 1.000
_diffrn_measurement_device_type 'CCD area detector'
_diffrn_measurement_method 'phi and omega scans'
_diffrn_radiation_monochromator graphite
_diffrn_radiation_source 'fine-focus sealed tube'
_diffrn_radiation_type MoK\a
_diffrn_radiation_wavelength 0.71073
_diffrn_reflns_av_R_equivalents 0.0496
_diffrn_reflns_av_sigmaI/netI 0.0635
_diffrn_reflns_limit_h_max 16
_diffrn_reflns_limit_h_min -16
_diffrn_reflns_limit_k_max 17
_diffrn_reflns_limit_k_min -17
_diffrn_reflns_limit_l_max 27
_diffrn_reflns_limit_l_min -24
_diffrn_reflns_number 27143
_diffrn_reflns_theta_full 28.28
_diffrn_reflns_theta_max 28.28
_diffrn_reflns_theta_min 1.85
_diffrn_standards_decay_% 0
_diffrn_standards_interval_count 0
_diffrn_standards_number 0
_exptl_absorpt_coefficient_mu 10.748
_exptl_absorpt_correction_T_max 0.9999
_exptl_absorpt_correction_T_min 0.2982
_exptl_absorpt_correction_type multi-scan
_exptl_absorpt_process_details 'SADABS (Bruker, 2003)'
_exptl_crystal_colour colourless
_exptl_crystal_density_diffrn 2.658
_exptl_crystal_density_method 'not measured'
_exptl_crystal_description rod
_exptl_crystal_F_000 2420
_exptl_crystal_size_max 0.33
_exptl_crystal_size_mid 0.19
_exptl_crystal_size_min 0.03
_refine_diff_density_max 1.145
_refine_diff_density_min -1.387
_refine_diff_density_rms 0.188
_refine_ls_abs_structure_details 'Flack H D (1983), Acta Cryst. A39, 876-881'
_refine_ls_abs_structure_Flack 0.068(5)
_refine_ls_extinction_method none
_refine_ls_goodness_of_fit_ref 0.966
_refine_ls_hydrogen_treatment mixed
_refine_ls_matrix_type full
_refine_ls_number_parameters 289
_refine_ls_number_reflns 8312
_refine_ls_number_restraints 0
_refine_ls_restrained_S_all 0.966
_refine_ls_R_factor_all 0.0384
_refine_ls_R_factor_gt 0.0323
_refine_ls_shift/su_max 0.002
_refine_ls_shift/su_mean 0.000
_refine_ls_structure_factor_coef Fsqd
_refine_ls_weighting_details 'calc w=1/[\s^2^(Fo^2^)+(0.0100P)^2^+0.0000P] where P=(Fo^2^+2Fc^2^)/3'
_refine_ls_weighting_scheme calc
_refine_ls_wR_factor_gt 0.0635
_refine_ls_wR_factor_ref 0.0655
_reflns_number_gt 7555
_reflns_number_total 8312
_reflns_threshold_expression >2sigma(I)
_cod_data_source_file ic049560fsi20040405_103729.cif
_cod_data_source_block ndi2hgi3
_cod_depositor_comments
;
The following automatic conversions were performed:
'_symmetry_cell_setting' value 'Orthorhombic' changed to 'orthorhombic'
according to '/home/saulius/struct/CIF-dictionaries/cif_core.dic'
dictionary named 'cif_core.dic' version 2.4.1 from 2010-06-29.

Automatic conversion script
Id: cif_fix_enum 1527 2010-12-29 10:47:43Z saulius 
;
_cod_database_code 4311505

loop_
_symmetry_equiv_pos_as_xyz
'x, y, z'
'-x+1/2, -y, z+1/2'
'-x, y+1/2, -z+1/2'
'x+1/2, -y+1/2, -z'

loop_
_atom_site_label
_atom_site_type_symbol
_atom_site_fract_x
_atom_site_fract_y
_atom_site_fract_z
_atom_site_U_iso_or_equiv
_atom_site_adp_type
_atom_site_occupancy
_atom_site_symmetry_multiplicity
_atom_site_calc_flag
_atom_site_refinement_flags
_atom_site_disorder_assembly
_atom_site_disorder_group
Nd1 Nd 0.71822(3) 0.65829(3) 0.768736(18) 0.01117(7) Uani 1 1 d . . .
I1 I 0.71359(4) 0.43202(3) 0.73004(2) 0.01971(10) Uani 1 1 d . . .
I2 I 0.71416(4) 0.89113(3) 0.80147(2) 0.01469(9) Uani 1 1 d . . .
O1 O 0.7482(3) 0.6102(4) 0.8831(2) 0.0171(11) Uani 1 1 d . . .
O2 O 0.9108(3) 0.6466(4) 0.7861(2) 0.0158(11) Uani 1 1 d . . .
O3 O 0.8101(4) 0.7046(4) 0.6669(3) 0.0185(11) Uani 1 1 d . . .
O4 O 0.5824(4) 0.6826(4) 0.6832(3) 0.0197(11) Uani 1 1 d . . .
O5 O 0.5428(4) 0.6491(4) 0.8206(3) 0.0201(12) Uani 1 1 d . . .
C1 C 0.8037(7) 0.6747(6) 0.9304(4) 0.032(2) Uani 1 1 d . . .
H1A H 0.7693 0.7428 0.9333 0.039 Uiso 1 1 calc R . .
H1B H 0.8787 0.6843 0.9171 0.039 Uiso 1 1 calc R . .
C2 C 0.7978(6) 0.6203(6) 0.9954(4) 0.0255(17) Uani 1 1 d . . .
H2A H 0.7365 0.6448 1.0215 0.031 Uiso 1 1 calc R . .
H2B H 0.8638 0.6303 1.0209 0.031 Uiso 1 1 calc R . .
C3 C 0.7838(7) 0.5077(6) 0.9759(4) 0.0310(18) Uani 1 1 d . . .
H3A H 0.8527 0.4755 0.9647 0.037 Uiso 1 1 calc R . .
H3B H 0.7490 0.4678 1.0111 0.037 Uiso 1 1 calc R . .
C4 C 0.7124(7) 0.5174(6) 0.9158(4) 0.0301(18) Uani 1 1 d . . .
H4A H 0.7204 0.4571 0.8868 0.036 Uiso 1 1 calc R . .
H4B H 0.6369 0.5235 0.9289 0.036 Uiso 1 1 calc R . .
C5 C 0.9681(6) 0.5575(7) 0.8056(6) 0.041(3) Uani 1 1 d . . .
H5A H 0.9449 0.4971 0.7799 0.049 Uiso 1 1 calc R . .
H5B H 0.9565 0.5431 0.8527 0.049 Uiso 1 1 calc R . .
C6 C 1.0848(5) 0.5809(6) 0.7925(5) 0.029(2) Uani 1 1 d . . .
H6A H 1.1317 0.5422 0.8226 0.035 Uiso 1 1 calc R . .
H6B H 1.1044 0.5648 0.7467 0.035 Uiso 1 1 calc R . .
C7 C 1.0902(6) 0.6931(6) 0.8055(5) 0.0274(19) Uani 1 1 d . . .
H7A H 1.1524 0.7243 0.7835 0.033 Uiso 1 1 calc R . .
H7B H 1.0943 0.7073 0.8531 0.033 Uiso 1 1 calc R . .
C8 C 0.9872(6) 0.7331(7) 0.7768(5) 0.034(2) Uani 1 1 d . . .
H8A H 0.9629 0.7952 0.8003 0.041 Uiso 1 1 calc R . .
H8B H 0.9957 0.7497 0.7297 0.041 Uiso 1 1 calc R . .
C9 C 0.8756(7) 0.6353(6) 0.6266(5) 0.032(2) Uani 1 1 d . . .
H9A H 0.8367 0.5710 0.6170 0.038 Uiso 1 1 calc R . .
H9B H 0.9426 0.6179 0.6495 0.038 Uiso 1 1 calc R . .
C10 C 0.8983(6) 0.6934(6) 0.5643(4) 0.0244(17) Uani 1 1 d . . .
H10A H 0.9678 0.6734 0.5455 0.029 Uiso 1 1 calc R . .
H10B H 0.8420 0.6816 0.5313 0.029 Uiso 1 1 calc R . .
C11 C 0.8992(6) 0.8032(6) 0.5869(4) 0.0271(19) Uani 1 1 d . . .
H11A H 0.9664 0.8206 0.6095 0.033 Uiso 1 1 calc R . .
H11B H 0.8880 0.8512 0.5499 0.033 Uiso 1 1 calc R . .
C12 C 0.8073(8) 0.8034(7) 0.6329(5) 0.040(2) Uani 1 1 d . . .
H12A H 0.8137 0.8606 0.6646 0.048 Uiso 1 1 calc R . .
H12B H 0.7398 0.8113 0.6085 0.048 Uiso 1 1 calc R . .
C13 C 0.5700(8) 0.6239(7) 0.6219(5) 0.044(3) Uani 1 1 d . . .
H13A H 0.5236 0.5636 0.6291 0.053 Uiso 1 1 calc R . .
H13B H 0.6400 0.5996 0.6061 0.053 Uiso 1 1 calc R . .
C14 C 0.5214(7) 0.6943(7) 0.5733(5) 0.037(2) Uani 1 1 d . . .
H14A H 0.4540 0.6654 0.5564 0.044 Uiso 1 1 calc R . .
H14B H 0.5703 0.7058 0.5361 0.044 Uiso 1 1 calc R . .
C15 C 0.5010(8) 0.7932(7) 0.6093(5) 0.041(2) Uani 1 1 d . . .
H15A H 0.4317 0.8233 0.5968 0.050 Uiso 1 1 calc R . .
H15B H 0.5580 0.8439 0.6009 0.050 Uiso 1 1 calc R . .
C16 C 0.5010(7) 0.7590(8) 0.6798(5) 0.042(3) Uani 1 1 d . . .
H16A H 0.5172 0.8172 0.7094 0.051 Uiso 1 1 calc R . .
H16B H 0.4311 0.7298 0.6921 0.051 Uiso 1 1 calc R . .
C17 C 0.4975(6) 0.7139(7) 0.8713(5) 0.029(2) Uani 1 1 d . . .
H17A H 0.5002 0.7869 0.8580 0.035 Uiso 1 1 calc R . .
H17B H 0.5373 0.7058 0.9128 0.035 Uiso 1 1 calc R . .
C18 C 0.3831(6) 0.6793(6) 0.8800(4) 0.0262(18) Uani 1 1 d . . .
H18A H 0.3595 0.6876 0.9259 0.031 Uiso 1 1 calc R . .
H18B H 0.3347 0.7182 0.8509 0.031 Uiso 1 1 calc R . .
C19 C 0.3874(6) 0.5683(6) 0.8610(4) 0.0282(19) Uani 1 1 d . . .
H19A H 0.3165 0.5427 0.8478 0.034 Uiso 1 1 calc R . .
H19B H 0.4150 0.5255 0.8972 0.034 Uiso 1 1 calc R . .
C20 C 0.4630(7) 0.5697(7) 0.8040(5) 0.039(2) Uani 1 1 d . . .
H20A H 0.4973 0.5019 0.7985 0.046 Uiso 1 1 calc R . .
H20B H 0.4252 0.5876 0.7630 0.046 Uiso 1 1 calc R . .
Hg1 Hg 0.79179(2) 0.99815(2) 0.936812(14) 0.01983(7) Uani 1 1 d . . .
I3 I 0.98778(3) 0.90987(4) 0.94370(3) 0.02190(11) Uani 1 1 d . . .
I4 I 0.62821(4) 0.91811(4) 1.00685(3) 0.02369(11) Uani 1 1 d . . .
I5 I 0.79284(4) 1.19684(4) 0.89607(3) 0.02898(12) Uani 1 1 d . . .

loop_
_atom_site_aniso_label
_atom_site_aniso_U_11
_atom_site_aniso_U_22
_atom_site_aniso_U_33
_atom_site_aniso_U_23
_atom_site_aniso_U_13
_atom_site_aniso_U_12
Nd1 0.01295(14) 0.00848(16) 0.01209(18) -0.00043(14) 0.00147(15) 0.00020(14)
I1 0.0243(2) 0.0097(2) 0.0251(3) -0.00372(19) 0.0008(2) -0.00140(19)
I2 0.01936(19) 0.0093(2) 0.0154(2) -0.00053(17) -0.00062(19) -0.00006(18)
O1 0.021(2) 0.016(3) 0.014(3) 0.000(2) 0.0008(19) -0.0008(19)
O2 0.015(2) 0.017(3) 0.016(3) 0.005(2) 0.0015(19) -0.004(2)
O3 0.022(2) 0.013(3) 0.021(3) 0.005(2) 0.007(2) 0.004(2)
O4 0.022(2) 0.017(3) 0.020(3) -0.003(2) -0.004(2) 0.009(2)
O5 0.021(2) 0.010(3) 0.029(3) -0.006(2) 0.005(2) -0.003(2)
C1 0.044(5) 0.018(4) 0.035(5) -0.004(4) -0.011(4) 0.004(4)
C2 0.024(3) 0.031(5) 0.022(4) 0.002(4) -0.002(3) 0.001(3)
C3 0.040(4) 0.018(4) 0.034(5) 0.010(4) 0.003(4) -0.004(4)
C4 0.039(4) 0.025(4) 0.027(4) 0.004(3) 0.002(4) -0.010(4)
C5 0.027(4) 0.023(5) 0.074(8) 0.000(5) -0.015(5) 0.000(4)
C6 0.016(3) 0.028(5) 0.042(6) 0.000(4) 0.000(3) 0.002(3)
C7 0.020(4) 0.026(4) 0.036(5) 0.005(4) -0.001(3) -0.004(3)
C8 0.031(4) 0.032(5) 0.041(6) -0.002(4) 0.005(4) -0.007(4)
C9 0.045(5) 0.020(4) 0.032(5) -0.002(4) 0.009(4) 0.003(4)
C10 0.027(4) 0.026(4) 0.020(4) -0.008(4) 0.006(3) -0.003(3)
C11 0.029(4) 0.022(4) 0.030(5) 0.012(4) 0.014(3) -0.001(3)
C12 0.063(6) 0.028(5) 0.027(5) 0.009(4) 0.022(5) 0.017(4)
C13 0.060(6) 0.031(6) 0.043(6) -0.013(5) -0.015(5) 0.020(5)
C14 0.036(4) 0.047(6) 0.027(5) -0.005(5) -0.004(4) 0.016(4)
C15 0.043(5) 0.034(6) 0.047(7) 0.001(5) -0.022(5) 0.001(4)
C16 0.040(5) 0.058(7) 0.028(6) -0.025(5) -0.018(4) 0.023(5)
C17 0.027(4) 0.027(5) 0.033(5) -0.011(4) 0.008(4) -0.004(3)
C18 0.023(4) 0.020(4) 0.035(5) 0.003(4) 0.006(3) 0.002(3)
C19 0.020(3) 0.033(5) 0.031(5) -0.006(4) -0.004(3) -0.006(3)
C20 0.042(5) 0.036(6) 0.037(6) -0.014(5) 0.002(4) -0.028(4)
Hg1 0.02046(12) 0.01636(13) 0.02265(15) 0.00038(12) 0.00153(12) -0.00039(13)
I3 0.01799(19) 0.0188(3) 0.0290(3) 0.0018(2) -0.0062(2) -0.00064(18)
I4 0.0271(2) 0.0198(3) 0.0241(3) -0.0014(2) 0.0089(2) -0.0026(2)
I5 0.0222(2) 0.0139(2) 0.0509(4) 0.0046(2) 0.0028(2) 0.0009(2)

loop_
_atom_type_symbol
_atom_type_description
_atom_type_scat_dispersion_real
_atom_type_scat_dispersion_imag
_atom_type_scat_source
C C 0.0033 0.0016 'International Tables Vol C Tables 4.2.6.8 and 6.1.1.4'
H H 0.0000 0.0000 'International Tables Vol C Tables 4.2.6.8 and 6.1.1.4'
O O 0.0106 0.0060 'International Tables Vol C Tables 4.2.6.8 and 6.1.1.4'
I I -0.4742 1.8119 'International Tables Vol C Tables 4.2.6.8 and 6.1.1.4'
Nd Nd -0.1943 3.0179 'International Tables Vol C Tables 4.2.6.8 and 6.1.1.4'
Hg Hg -2.3894 9.2266 'International Tables Vol C Tables 4.2.6.8 and 6.1.1.4'

loop_
_geom_angle_atom_site_label_1
_geom_angle_atom_site_label_2
_geom_angle_atom_site_label_3
_geom_angle
_geom_angle_site_symmetry_1
_geom_angle_site_symmetry_3
_geom_angle_publ_flag
O1 Nd1 O5 73.38(17) . . ?
O1 Nd1 O3 143.02(15) . . ?
O5 Nd1 O3 143.34(17) . . ?
O1 Nd1 O2 72.18(15) . . ?
O5 Nd1 O2 145.47(18) . . ?
O3 Nd1 O2 70.88(16) . . ?
O1 Nd1 O4 144.69(16) . . ?
O5 Nd1 O4 71.80(18) . . ?
O3 Nd1 O4 72.24(17) . . ?
O2 Nd1 O4 142.71(16) . . ?
O1 Nd1 I1 90.11(12) . . ?
O5 Nd1 I1 92.72(12) . . ?
O3 Nd1 I1 91.60(12) . . ?
O2 Nd1 I1 89.78(12) . . ?
O4 Nd1 I1 85.85(12) . . ?
O1 Nd1 I2 92.75(12) . . ?
O5 Nd1 I2 86.56(12) . . ?
O3 Nd1 I2 87.09(12) . . ?
O2 Nd1 I2 92.63(12) . . ?
O4 Nd1 I2 90.88(12) . . ?
I1 Nd1 I2 176.718(18) . . ?
Nd1 I2 Hg1 126.716(16) . . ?
C4 O1 C1 108.9(6) . . ?
C4 O1 Nd1 127.2(4) . . ?
C1 O1 Nd1 123.9(4) . . ?
C5 O2 C8 109.0(6) . . ?
C5 O2 Nd1 126.2(4) . . ?
C8 O2 Nd1 124.7(4) . . ?
C12 O3 C9 106.7(6) . . ?
C12 O3 Nd1 127.4(4) . . ?
C9 O3 Nd1 125.8(4) . . ?
C16 O4 C13 104.1(6) . . ?
C16 O4 Nd1 128.4(5) . . ?
C13 O4 Nd1 127.5(4) . . ?
C17 O5 C20 107.7(6) . . ?
C17 O5 Nd1 129.3(4) . . ?
C20 O5 Nd1 123.1(5) . . ?
O1 C1 C2 106.7(6) . . ?
C1 C2 C3 103.2(6) . . ?
C4 C3 C2 101.4(6) . . ?
O1 C4 C3 104.9(6) . . ?
O2 C5 C6 106.0(7) . . ?
C7 C6 C5 102.1(6) . . ?
C6 C7 C8 103.3(7) . . ?
O2 C8 C7 103.9(7) . . ?
O3 C9 C10 105.6(6) . . ?
C11 C10 C9 102.8(7) . . ?
C12 C11 C10 100.9(6) . . ?
O3 C12 C11 106.2(6) . . ?
O4 C13 C14 106.9(7) . . ?
C13 C14 C15 105.9(8) . . ?
C14 C15 C16 102.3(8) . . ?
O4 C16 C15 104.6(7) . . ?
O5 C17 C18 106.4(6) . . ?
C19 C18 C17 102.8(6) . . ?
C18 C19 C20 102.2(7) . . ?
O5 C20 C19 105.1(7) . . ?
I4 Hg1 I5 122.047(18) . . ?
I4 Hg1 I3 119.778(19) . . ?
I5 Hg1 I3 114.426(18) . . ?
I4 Hg1 I2 93.142(17) . . ?
I5 Hg1 I2 98.664(17) . . ?
I3 Hg1 I2 97.742(16) . . ?

loop_
_geom_bond_atom_site_label_1
_geom_bond_atom_site_label_2
_geom_bond_distance
_geom_bond_site_symmetry_2
_geom_bond_publ_flag
Nd1 O1 2.445(5) . ?
Nd1 O5 2.451(5) . ?
Nd1 O3 2.453(5) . ?
Nd1 O2 2.454(4) . ?
Nd1 O4 2.463(5) . ?
Nd1 I1 3.0543(6) . ?
Nd1 I2 3.1086(6) . ?
I2 Hg1 3.2452(5) . ?
O1 C4 1.453(9) . ?
O1 C1 1.459(9) . ?
O2 C5 1.424(10) . ?
O2 C8 1.494(9) . ?
O3 C12 1.464(10) . ?
O3 C9 1.476(9) . ?
O4 C16 1.432(10) . ?
O4 C13 1.476(11) . ?
O5 C17 1.452(9) . ?
O5 C20 1.482(9) . ?
C1 C2 1.506(11) . ?
C2 C3 1.530(11) . ?
C3 C4 1.525(11) . ?
C5 C6 1.523(11) . ?
C6 C7 1.488(11) . ?
C7 C8 1.515(11) . ?
C9 C10 1.507(12) . ?
C10 C11 1.504(11) . ?
C11 C12 1.490(11) . ?
C13 C14 1.483(13) . ?
C14 C15 1.505(13) . ?
C15 C16 1.507(14) . ?
C17 C18 1.519(10) . ?
C18 C19 1.499(11) . ?
C19 C20 1.502(12) . ?
Hg1 I4 2.7146(6) . ?
Hg1 I5 2.7206(6) . ?
Hg1 I3 2.7250(5) . ?

loop_
_geom_torsion_atom_site_label_1
_geom_torsion_atom_site_label_2
_geom_torsion_atom_site_label_3
_geom_torsion_atom_site_label_4
_geom_torsion
_geom_torsion_site_symmetry_1
_geom_torsion_site_symmetry_2
_geom_torsion_site_symmetry_3
_geom_torsion_site_symmetry_4
_geom_torsion_publ_flag
O1 Nd1 I2 Hg1 13.99(10) . . . . ?
O5 Nd1 I2 Hg1 87.14(13) . . . . ?
O3 Nd1 I2 Hg1 -128.98(11) . . . . ?
O2 Nd1 I2 Hg1 -58.29(11) . . . . ?
O4 Nd1 I2 Hg1 158.85(12) . . . . ?
I1 Nd1 I2 Hg1 164.5(3) . . . . ?
O5 Nd1 O1 C4 63.1(5) . . . . ?
O3 Nd1 O1 C4 -122.5(5) . . . . ?
O2 Nd1 O1 C4 -119.4(6) . . . . ?
O4 Nd1 O1 C4 53.2(6) . . . . ?
I1 Nd1 O1 C4 -29.7(5) . . . . ?
I2 Nd1 O1 C4 148.7(5) . . . . ?
O5 Nd1 O1 C1 -114.7(5) . . . . ?
O3 Nd1 O1 C1 59.7(6) . . . . ?
O2 Nd1 O1 C1 62.7(5) . . . . ?
O4 Nd1 O1 C1 -124.6(5) . . . . ?
I1 Nd1 O1 C1 152.5(5) . . . . ?
I2 Nd1 O1 C1 -29.1(5) . . . . ?
O1 Nd1 O2 C5 60.9(7) . . . . ?
O5 Nd1 O2 C5 65.2(8) . . . . ?
O3 Nd1 O2 C5 -121.1(7) . . . . ?
O4 Nd1 O2 C5 -112.1(7) . . . . ?
I1 Nd1 O2 C5 -29.3(7) . . . . ?
I2 Nd1 O2 C5 152.9(7) . . . . ?
O1 Nd1 O2 C8 -120.0(6) . . . . ?
O5 Nd1 O2 C8 -115.7(6) . . . . ?
O3 Nd1 O2 C8 58.1(6) . . . . ?
O4 Nd1 O2 C8 67.0(6) . . . . ?
I1 Nd1 O2 C8 149.9(6) . . . . ?
I2 Nd1 O2 C8 -27.9(6) . . . . ?
O1 Nd1 O3 C12 -114.4(6) . . . . ?
O5 Nd1 O3 C12 56.6(7) . . . . ?
O2 Nd1 O3 C12 -117.4(7) . . . . ?
O4 Nd1 O3 C12 68.2(6) . . . . ?
I1 Nd1 O3 C12 153.3(6) . . . . ?
I2 Nd1 O3 C12 -23.6(6) . . . . ?
O1 Nd1 O3 C9 68.6(7) . . . . ?
O5 Nd1 O3 C9 -120.5(6) . . . . ?
O2 Nd1 O3 C9 65.5(6) . . . . ?
O4 Nd1 O3 C9 -108.9(6) . . . . ?
I1 Nd1 O3 C9 -23.7(6) . . . . ?
I2 Nd1 O3 C9 159.3(6) . . . . ?
O1 Nd1 O4 C16 67.8(8) . . . . ?
O5 Nd1 O4 C16 57.9(7) . . . . ?
O3 Nd1 O4 C16 -114.8(7) . . . . ?
O2 Nd1 O4 C16 -123.7(7) . . . . ?
I1 Nd1 O4 C16 152.1(7) . . . . ?
I2 Nd1 O4 C16 -28.2(7) . . . . ?
O1 Nd1 O4 C13 -115.4(7) . . . . ?
O5 Nd1 O4 C13 -125.3(7) . . . . ?
O3 Nd1 O4 C13 61.9(7) . . . . ?
O2 Nd1 O4 C13 53.1(8) . . . . ?
I1 Nd1 O4 C13 -31.1(7) . . . . ?
I2 Nd1 O4 C13 148.6(7) . . . . ?
O1 Nd1 O5 C17 67.1(6) . . . . ?
O3 Nd1 O5 C17 -107.3(7) . . . . ?
O2 Nd1 O5 C17 62.8(7) . . . . ?
O4 Nd1 O5 C17 -118.9(7) . . . . ?
I1 Nd1 O5 C17 156.4(6) . . . . ?
I2 Nd1 O5 C17 -26.9(6) . . . . ?
O1 Nd1 O5 C20 -111.9(6) . . . . ?
O3 Nd1 O5 C20 73.7(7) . . . . ?
O2 Nd1 O5 C20 -116.2(6) . . . . ?
O4 Nd1 O5 C20 62.1(6) . . . . ?
I1 Nd1 O5 C20 -22.6(6) . . . . ?
I2 Nd1 O5 C20 154.2(6) . . . . ?
C4 O1 C1 C2 -2.1(8) . . . . ?
Nd1 O1 C1 C2 176.0(4) . . . . ?
O1 C1 C2 C3 24.9(8) . . . . ?
C1 C2 C3 C4 -36.9(8) . . . . ?
C1 O1 C4 C3 -21.8(8) . . . . ?
Nd1 O1 C4 C3 160.1(5) . . . . ?
C2 C3 C4 O1 36.2(8) . . . . ?
C8 O2 C5 C6 -13.6(10) . . . . ?
Nd1 O2 C5 C6 165.7(5) . . . . ?
O2 C5 C6 C7 33.1(9) . . . . ?
C5 C6 C7 C8 -39.3(9) . . . . ?
C5 O2 C8 C7 -11.0(9) . . . . ?
Nd1 O2 C8 C7 169.7(5) . . . . ?
C6 C7 C8 O2 31.6(9) . . . . ?
C12 O3 C9 C10 -7.1(9) . . . . ?
Nd1 O3 C9 C10 170.5(4) . . . . ?
O3 C9 C10 C11 30.5(8) . . . . ?
C9 C10 C11 C12 -41.3(8) . . . . ?
C9 O3 C12 C11 -19.4(9) . . . . ?
Nd1 O3 C12 C11 163.0(5) . . . . ?
C10 C11 C12 O3 37.9(9) . . . . ?
C16 O4 C13 C14 26.6(10) . . . . ?
Nd1 O4 C13 C14 -150.8(6) . . . . ?
O4 C13 C14 C15 -2.8(11) . . . . ?
C13 C14 C15 C16 -20.6(10) . . . . ?
C13 O4 C16 C15 -40.0(9) . . . . ?
Nd1 O4 C16 C15 137.3(6) . . . . ?
C14 C15 C16 O4 37.7(9) . . . . ?
C20 O5 C17 C18 -6.2(9) . . . . ?
Nd1 O5 C17 C18 174.7(5) . . . . ?
O5 C17 C18 C19 28.5(9) . . . . ?
C17 C18 C19 C20 -39.0(9) . . . . ?
C17 O5 C20 C19 -18.6(9) . . . . ?
Nd1 O5 C20 C19 160.6(5) . . . . ?
C18 C19 C20 O5 35.9(9) . . . . ?
Nd1 I2 Hg1 I4 -69.34(2) . . . . ?
Nd1 I2 Hg1 I5 167.58(2) . . . . ?
Nd1 I2 Hg1 I3 51.29(2) . . . . ?
